data_7108843
loop_
_publ_author_name
'Kirill Nikitin'
'Helge Muller-Bunz'
'Declan Gilheany'

_publ_section_title
;
 Direct evidence of a multicentre halogen bond: unexpected contraction of
 the P-XXX-P fragment in triphenylphosphine dihalides
;
_journal_issue 14
_journal_name_full 'Chemical communications (Cambridge, England)'
_journal_page_first 1434
_journal_page_last 1436
_journal_paper_doi 10.1039/c2cc38363b
_journal_volume 49
_journal_year 2013
_chemical_formula_moiety 'C18 H15 Cl P, C H2 Cl2, 0.69 (Br), 0.31 (Cl)'
_chemical_formula_sum 'C19 H17 Br0.69 Cl3.32 P'
_chemical_formula_weight 448.71
_chemical_name_systematic
;
?
;
_space_group_IT_number 205
_symmetry_cell_setting cubic
_symmetry_space_group_name_Hall '-P 2ac 2ab 3'
_symmetry_space_group_name_H-M 'P a -3'
_atom_sites_solution_hydrogens geom
_atom_sites_solution_primary direct
_atom_sites_solution_secondary difmap
_audit_creation_method SHELXL-97
_cell_angle_alpha 90.00
_cell_angle_beta 90.00
_cell_angle_gamma 90.00
_cell_formula_units_Z 8
_cell_length_a 15.9738(2)
_cell_length_b 15.9738(2)
_cell_length_c 15.9738(2)
_cell_measurement_reflns_used 5113
_cell_measurement_temperature 100(2)
_cell_measurement_theta_max 29.3045
_cell_measurement_theta_min 2.8456
_cell_volume 4075.91(9)
_computing_cell_refinement
;
CrysAlisPro, Agilent Technologies,
Version 1.171.34.49 (release 20-01-2011 CrysAlis171 .NET)
(compiled Jan 20 2011,15:58:25)
;
_computing_data_collection
;
CrysAlisPro, Agilent Technologies,
Version 1.171.34.49 (release 20-01-2011 CrysAlis171 .NET)
(compiled Jan 20 2011,15:58:25)
;
_computing_data_reduction
;
CrysAlisPro, Agilent Technologies,
Version 1.171.34.49 (release 20-01-2011 CrysAlis171 .NET)
(compiled Jan 20 2011,15:58:25)
;
_computing_structure_refinement 'SHELXL-97 (Sheldrick, 2008)'
_computing_structure_solution 'SHELXS-97 (Sheldrick, 2008)'
_diffrn_ambient_temperature 100(2)
_diffrn_detector_area_resol_mean 10.3196
_diffrn_measured_fraction_theta_full 0.991
_diffrn_measured_fraction_theta_max 0.942
_diffrn_measurement_device_type 'SuperNova, Dual, Cu at zero, Atlas'
_diffrn_measurement_method '\w scans'
_diffrn_radiation_monochromator mirror
_diffrn_radiation_source 'SuperNova (Mo) X-ray Source'
_diffrn_radiation_type MoK\a
_diffrn_radiation_wavelength 0.71073
_diffrn_reflns_av_R_equivalents 0.0277
_diffrn_reflns_av_sigmaI/netI 0.0184
_diffrn_reflns_limit_h_max 20
_diffrn_reflns_limit_h_min -16
_diffrn_reflns_limit_k_max 20
_diffrn_reflns_limit_k_min -14
_diffrn_reflns_limit_l_max 19
_diffrn_reflns_limit_l_min -21
_diffrn_reflns_number 12333
_diffrn_reflns_theta_full 28.00
_diffrn_reflns_theta_max 29.37
_diffrn_reflns_theta_min 2.85
_exptl_absorpt_coefficient_mu 1.917
_exptl_absorpt_correction_T_max 1.00000
_exptl_absorpt_correction_T_min 0.90662
_exptl_absorpt_correction_type multi-scan
_exptl_absorpt_process_details
;
CrysAlisPro, Agilent Technologies,
Version 1.171.34.49 (release 20-01-2011 CrysAlis171 .NET)
(compiled Jan 20 2011,15:58:25)
Empirical absorption correction using spherical harmonics,
implemented in SCALE3 ABSPACK scaling algorithm.
;
_exptl_crystal_colour colourless
_exptl_crystal_density_diffrn 1.462
_exptl_crystal_density_method 'not measured'
_exptl_crystal_description block
_exptl_crystal_F_000 1811.0
_exptl_crystal_size_max 0.2921
_exptl_crystal_size_mid 0.2261
_exptl_crystal_size_min 0.2163
_refine_diff_density_max 1.161
_refine_diff_density_min -1.846
_refine_diff_density_rms 0.101
_refine_ls_extinction_method none
_refine_ls_goodness_of_fit_ref 1.079
_refine_ls_hydrogen_treatment constr
_refine_ls_matrix_type full
_refine_ls_number_parameters 78
_refine_ls_number_reflns 1773
_refine_ls_number_restraints 0
_refine_ls_restrained_S_all 1.079
_refine_ls_R_factor_all 0.0548
_refine_ls_R_factor_gt 0.0446
_refine_ls_shift/su_max 0.000
_refine_ls_shift/su_mean 0.000
_refine_ls_structure_factor_coef Fsqd
_refine_ls_weighting_details 'calc w=1/[\s^2^(Fo^2^)+(0.0604P)^2^+7.7690P] where P=(Fo^2^+2Fc^2^)/3'
_refine_ls_weighting_scheme calc
_refine_ls_wR_factor_gt 0.1180
_refine_ls_wR_factor_ref 0.1251
_reflns_number_gt 1495
_reflns_number_total 1773
_reflns_threshold_expression I>2\s(I)
_cod_data_source_file c2cc38363b.txt
_cod_data_source_block nik39
_cod_database_code 7108843

loop_
_symmetry_equiv_pos_as_xyz
'x, y, z'
'-x+1/2, -y, z+1/2'
'-x, y+1/2, -z+1/2'
'x+1/2, -y+1/2, -z'
'z, x, y'
'z+1/2, -x+1/2, -y'
'-z+1/2, -x, y+1/2'
'-z, x+1/2, -y+1/2'
'y, z, x'
'-y, z+1/2, -x+1/2'
'y+1/2, -z+1/2, -x'
'-y+1/2, -z, x+1/2'
'-x, -y, -z'
'x-1/2, y, -z-1/2'
'x, -y-1/2, z-1/2'
'-x-1/2, y-1/2, z'
'-z, -x, -y'
'-z-1/2, x-1/2, y'
'z-1/2, x, -y-1/2'
'z, -x-1/2, y-1/2'
'-y, -z, -x'
'y, -z-1/2, x-1/2'
'-y-1/2, z-1/2, x'
'y-1/2, z, -x-1/2'

loop_
_atom_site_label
_atom_site_type_symbol
_atom_site_fract_x
_atom_site_fract_y
_atom_site_fract_z
_atom_site_U_iso_or_equiv
_atom_site_adp_type
_atom_site_occupancy
_atom_site_symmetry_multiplicity
_atom_site_calc_flag
_atom_site_refinement_flags
_atom_site_disorder_assembly
_atom_site_disorder_group
P P 0.19024(3) 0.19024(3) 0.19024(3) 0.0132(2) Uani 1 3 d S . .
Cl1 Cl 0.11791(3) 0.11791(3) 0.11791(3) 0.0173(2) Uani 1 3 d S . .
C1 C 0.27634(14) 0.12885(14) 0.22553(15) 0.0151(4) Uani 1 1 d . . .
C2 C 0.32108(16) 0.07979(16) 0.16836(15) 0.0194(5) Uani 1 1 d . . .
H2 H 0.3038 0.0767 0.1115 0.023 Uiso 1 1 calc R . .
C3 C 0.39076(16) 0.03586(16) 0.19548(17) 0.0228(5) Uani 1 1 d . . .
H3 H 0.4213 0.0020 0.1573 0.027 Uiso 1 1 calc R . .
C4 C 0.41604(16) 0.04140(16) 0.27867(17) 0.0225(5) Uani 1 1 d . . .
H4 H 0.4639 0.0113 0.2970 0.027 Uiso 1 1 calc R . .
C5 C 0.37198(17) 0.09049(18) 0.33498(16) 0.0255(6) Uani 1 1 d . . .
H5 H 0.3900 0.0941 0.3915 0.031 Uiso 1 1 calc R . .
C6 C 0.30161(16) 0.13450(17) 0.30907(16) 0.0219(5) Uani 1 1 d . . .
H6 H 0.2711 0.1680 0.3476 0.026 Uiso 1 1 calc R . .
Br1 Br 0.0000 0.0000 0.0000 0.01615(18) Uani 1 6 d S . .
Br2 Br 0.5000 0.0000 0.0000 0.0316(5) Uani 0.376(8) 6 d SP A 1
Cl2 Cl 0.5000 0.0000 0.0000 0.0316(5) Uani 0.624(8) 6 d SP A 2
C7 C 0.3755(3) 0.3755(3) 0.3755(3) 0.066(2) Uani 1 3 d S . .
H7A H 0.3964 0.3383 0.3328 0.080 Uiso 0.33333 1 d PR . .
H7B H 0.4226 0.4026 0.4008 0.080 Uiso 0.33333 1 d PR . .
Cl3 Cl 0.32832(15) 0.31663(12) 0.44902(10) 0.0794(7) Uani 0.66667 1 d P . .

loop_
_atom_site_aniso_label
_atom_site_aniso_U_11
_atom_site_aniso_U_22
_atom_site_aniso_U_33
_atom_site_aniso_U_23
_atom_site_aniso_U_13
_atom_site_aniso_U_12
P 0.0132(2) 0.0132(2) 0.0132(2) -0.0018(2) -0.0018(2) -0.0018(2)
Cl1 0.0173(2) 0.0173(2) 0.0173(2) -0.00372(19) -0.00372(19) -0.00372(19)
C1 0.0153(10) 0.0144(10) 0.0156(11) 0.0002(8) -0.0013(8) -0.0003(8)
C2 0.0221(12) 0.0210(12) 0.0150(11) -0.0027(9) -0.0015(9) 0.0009(9)
C3 0.0214(12) 0.0210(12) 0.0259(13) -0.0019(10) 0.0018(10) 0.0035(10)
C4 0.0177(12) 0.0223(12) 0.0273(13) 0.0085(10) -0.0011(10) 0.0010(9)
C5 0.0230(13) 0.0372(15) 0.0164(12) 0.0047(11) -0.0038(10) 0.0033(11)
C6 0.0208(12) 0.0299(13) 0.0151(11) -0.0027(10) -0.0011(9) 0.0033(10)
Br1 0.01615(18) 0.01615(18) 0.01615(18) 0.00009(11) 0.00009(11) 0.00009(11)
Br2 0.0316(5) 0.0316(5) 0.0316(5) -0.0064(3) 0.0064(3) -0.0064(3)
Cl2 0.0316(5) 0.0316(5) 0.0316(5) -0.0064(3) 0.0064(3) -0.0064(3)
C7 0.066(2) 0.066(2) 0.066(2) -0.009(2) -0.009(2) -0.009(2)
Cl3 0.1267(17) 0.0718(11) 0.0397(8) -0.0141(7) 0.0091(9) -0.0520(12)

loop_
_atom_type_symbol
_atom_type_description
_atom_type_scat_dispersion_real
_atom_type_scat_dispersion_imag
_atom_type_scat_source
C C 0.0033 0.0016 'International Tables Vol C Tables 4.2.6.8 and 6.1.1.4'
H H 0.0000 0.0000 'International Tables Vol C Tables 4.2.6.8 and 6.1.1.4'
P P 0.1023 0.0942 'International Tables Vol C Tables 4.2.6.8 and 6.1.1.4'
Cl Cl 0.1484 0.1585 'International Tables Vol C Tables 4.2.6.8 and 6.1.1.4'
Br Br -0.2901 2.4595 'International Tables Vol C Tables 4.2.6.8 and 6.1.1.4'

loop_
_geom_angle_atom_site_label_1
_geom_angle_atom_site_label_2
_geom_angle_atom_site_label_3
_geom_angle
_geom_angle_site_symmetry_1
_geom_angle_site_symmetry_3
C1 P C1 110.80(7) . 9
C1 P C1 110.80(7) . 5
C1 P C1 110.80(7) 9 5
C1 P Cl1 108.10(8) . .
C1 P Cl1 108.10(8) 9 .
C1 P Cl1 108.10(8) 5 .
C6 C1 C2 120.8(2) . .
C6 C1 P 119.34(18) . .
C2 C1 P 119.75(18) . .
C3 C2 C1 119.3(2) . .
C3 C2 H2 120.3 . .
C1 C2 H2 120.3 . .
C2 C3 C4 120.0(2) . .
C2 C3 H3 120.0 . .
C4 C3 H3 120.0 . .
C5 C4 C3 120.6(2) . .
C5 C4 H4 119.7 . .
C3 C4 H4 119.7 . .
C4 C5 C6 120.3(2) . .
C4 C5 H5 119.9 . .
C6 C5 H5 119.9 . .
C5 C6 C1 119.1(2) . .
C5 C6 H6 120.5 . .
C1 C6 H6 120.5 . .
Cl3 C7 Cl3 116.89(17) . 9
Cl3 C7 Cl3 116.90(17) . 5
Cl3 C7 Cl3 116.89(17) 9 5
Cl3 C7 H7A 107.7 . .
Cl3 C7 H7A 107.9 9 .
Cl3 C7 H7B 108.0 . .
Cl3 C7 H7B 108.2 9 .
H7A C7 H7B 107.8 . .

loop_
_geom_bond_atom_site_label_1
_geom_bond_atom_site_label_2
_geom_bond_distance
_geom_bond_site_symmetry_2
P C1 1.781(2) .
P C1 1.781(2) 9
P C1 1.781(2) 5
P Cl1 2.0011(13) .
C1 C6 1.397(3) .
C1 C2 1.400(3) .
C2 C3 1.385(4) .
C2 H2 0.9500 .
C3 C4 1.392(4) .
C3 H3 0.9500 .
C4 C5 1.385(4) .
C4 H4 0.9500 .
C5 C6 1.389(4) .
C5 H5 0.9500 .
C6 H6 0.9500 .
C7 Cl3 1.683(2) .
C7 Cl3 1.683(2) 9
C7 Cl3 1.683(2) 5
C7 H7A 0.9640 .
C7 H7B 0.9572 .

loop_
_geom_torsion_atom_site_label_1
_geom_torsion_atom_site_label_2
_geom_torsion_atom_site_label_3
_geom_torsion_atom_site_label_4
_geom_torsion
_geom_torsion_site_symmetry_1
C1 P C1 C6 -18.4(2) 9
C1 P C1 C6 104.98(16) 5
Cl1 P C1 C6 -136.73(18) .
C1 P C1 C2 165.62(18) 9
C1 P C1 C2 -71.0(3) 5
Cl1 P C1 C2 47.3(2) .
C6 C1 C2 C3 0.6(4) .
P C1 C2 C3 176.47(19) .
C1 C2 C3 C4 -0.6(4) .
C2 C3 C4 C5 0.1(4) .
C3 C4 C5 C6 0.4(4) .
C4 C5 C6 C1 -0.4(4) .
C2 C1 C6 C5 -0.1(4) .
P C1 C6 C5 -176.0(2) .
